data_7208217
loop_
_publ_author_name
'Yan, Xuhuan'
'Yan, Zhenzhong'
'Zhang, Ye'
'Liu, Weisheng'
'Tang, Yu'
'Tan, Minyu'

_publ_section_title
;
 Anions make the difference: conversion from zero- to one-dimensional
 structures and luminescent properties of lanthanide-based complexes
;
_journal_issue 15
_journal_name_full CrystEngComm
_journal_page_first 4989
_journal_paper_doi 10.1039/c2ce25210d
_journal_volume 14
_journal_year 2012
_chemical_formula_sum 'C84 H92 Eu2 N14 O28'
_chemical_formula_weight 2049.64
_chemical_name_systematic
;
?
;
_space_group_IT_number 14
_symmetry_cell_setting monoclinic
_symmetry_space_group_name_Hall '-P 2ybc'
_symmetry_space_group_name_H-M 'P 1 21/c 1'
_atom_sites_solution_hydrogens geom
_atom_sites_solution_primary direct
_atom_sites_solution_secondary difmap
_audit_creation_method SHELXL-97
_cell_angle_alpha 90.00
_cell_angle_beta 102.0960(10)
_cell_angle_gamma 90.00
_cell_formula_units_Z 2
_cell_length_a 16.6144(3)
_cell_length_b 14.0677(2)
_cell_length_c 19.7534(3)
_cell_measurement_reflns_used 5350
_cell_measurement_temperature 294(2)
_cell_measurement_theta_max 22.19
_cell_measurement_theta_min 2.22
_cell_volume 4514.39(13)
_computing_cell_refinement 'Bruker SMART'
_computing_data_collection 'Bruker SMART'
_computing_data_reduction 'Bruker SAINT'
_computing_molecular_graphics 'Bruker SHELXTL'
_computing_publication_material 'Bruker SHELXTL'
_computing_structure_refinement 'SHELXL-97 (Sheldrick, 1997)'
_computing_structure_solution 'SHELXS-97 (Sheldrick, 1990)'
_diffrn_ambient_temperature 294(2)
_diffrn_measured_fraction_theta_full 0.977
_diffrn_measured_fraction_theta_max 0.977
_diffrn_measurement_device_type 'CCD area detector'
_diffrn_measurement_method 'phi and omega scans'
_diffrn_radiation_monochromator graphite
_diffrn_radiation_source 'fine-focus sealed tube'
_diffrn_radiation_type MoK\a
_diffrn_radiation_wavelength 0.71073
_diffrn_reflns_av_R_equivalents 0.0483
_diffrn_reflns_av_sigmaI/netI 0.0625
_diffrn_reflns_limit_h_max 21
_diffrn_reflns_limit_h_min -11
_diffrn_reflns_limit_k_max 17
_diffrn_reflns_limit_k_min -18
_diffrn_reflns_limit_l_max 25
_diffrn_reflns_limit_l_min -25
_diffrn_reflns_number 27499
_diffrn_reflns_theta_full 27.56
_diffrn_reflns_theta_max 27.56
_diffrn_reflns_theta_min 1.79
_exptl_absorpt_coefficient_mu 1.462
_exptl_absorpt_correction_T_max 0.9046
_exptl_absorpt_correction_T_min 0.6935
_exptl_absorpt_correction_type multi-scan
_exptl_absorpt_process_details sadabs
_exptl_crystal_colour colorless
_exptl_crystal_density_diffrn 1.508
_exptl_crystal_density_method 'not measured'
_exptl_crystal_description block
_exptl_crystal_F_000 2088
_exptl_crystal_size_max 0.27
_exptl_crystal_size_mid 0.21
_exptl_crystal_size_min 0.07
_refine_diff_density_max 0.652
_refine_diff_density_min -0.481
_refine_diff_density_rms 0.080
_refine_ls_extinction_method none
_refine_ls_goodness_of_fit_ref 1.028
_refine_ls_hydrogen_treatment mixed
_refine_ls_matrix_type full
_refine_ls_number_parameters 595
_refine_ls_number_reflns 10188
_refine_ls_number_restraints 1
_refine_ls_restrained_S_all 1.035
_refine_ls_R_factor_all 0.0798
_refine_ls_R_factor_gt 0.0417
_refine_ls_shift/su_max 0.000
_refine_ls_shift/su_mean 0.000
_refine_ls_structure_factor_coef Fsqd
_refine_ls_weighting_details 'calc w=1/[\s^2^(Fo^2^)+(0.0339P)^2^+0.0000P] where P=(Fo^2^+2Fc^2^)/3'
_refine_ls_weighting_scheme calc
_refine_ls_wR_factor_gt 0.0759
_refine_ls_wR_factor_ref 0.0881
_reflns_number_gt 6675
_reflns_number_total 10188
_reflns_threshold_expression >2sigma(I)
_cod_data_source_file c2ce25210d.txt
_cod_data_source_block 666993
_cod_depositor_comments
;
The following automatic conversions were performed:

'_symmetry_cell_setting' value 'Monoclinic' changed to 'monoclinic'
according to /home/saulius/struct/CIF-dictionaries/cif_core.dic
dictionary named 'cif_core.dic' version 2.4.1 from 2010-06-29.

Automatic conversion script
Id: cif_fix_values 1891 2012-01-12 08:04:46Z andrius 
;
_cod_original_cell_volume 4514.39(12)
_cod_original_sg_symbol_H-M P2(1)/c
_cod_database_code 7208217

loop_
_symmetry_equiv_pos_as_xyz
'x, y, z'
'-x, y+1/2, -z+1/2'
'-x, -y, -z'
'x, -y-1/2, z-1/2'

loop_
_atom_site_label
_atom_site_type_symbol
_atom_site_fract_x
_atom_site_fract_y
_atom_site_fract_z
_atom_site_U_iso_or_equiv
_atom_site_adp_type
_atom_site_occupancy
_atom_site_symmetry_multiplicity
_atom_site_calc_flag
_atom_site_refinement_flags
C1 C 0.3872(2) 1.0324(3) 0.40527(18) 0.0390(9) Uani 1 1 d .
C2 C 0.4500(2) 1.0651(3) 0.3745(2) 0.0464(10) Uani 1 1 d .
C3 C 0.5221(3) 1.0146(3) 0.3795(2) 0.0540(11) Uani 1 1 d .
C4 C 0.5322(3) 0.9289(3) 0.4143(2) 0.0527(11) Uani 1 1 d .
C5 C 0.4709(2) 0.8942(3) 0.4446(2) 0.0470(10) Uani 1 1 d .
H5 H 0.4782 0.8366 0.4681 0.056 Uiso 1 1 calc R
C6 C 0.3982(2) 0.9446(3) 0.4402(2) 0.0431(9) Uani 1 1 d .
C7 C 0.3116(2) 1.0910(3) 0.39608(19) 0.0415(9) Uani 1 1 d .
C8 C 0.3420(3) 0.8199(3) 0.4996(2) 0.0580(12) Uani 1 1 d .
H8A H 0.3826 0.8203 0.5427 0.070 Uiso 1 1 calc R
H8B H 0.3587 0.7738 0.4687 0.070 Uiso 1 1 calc R
C9 C 0.2579(3) 0.7945(3) 0.5128(2) 0.0626(13) Uani 1 1 d .
H9A H 0.2404 0.8429 0.5415 0.075 Uiso 1 1 calc R
H9B H 0.2182 0.7923 0.4691 0.075 Uiso 1 1 calc R
C10 C 0.2506(3) 0.6233(4) 0.5013(3) 0.108(2) Uani 1 1 d D
H10A H 0.2053 0.5866 0.5117 0.129 Uiso 1 1 calc R
H10B H 0.2318 0.6486 0.4550 0.129 Uiso 1 1 calc R
C11 C 0.3411(3) 0.6694(3) 0.7788(2) 0.0582(11) Uani 1 1 d .
H11 H 0.3410 0.6047 0.7884 0.070 Uiso 1 1 calc R
C12 C 0.2800(3) 0.7272(4) 0.7944(3) 0.0768(15) Uani 1 1 d .
H12 H 0.2393 0.7010 0.8146 0.092 Uiso 1 1 calc R
C13 C 0.2788(3) 0.8221(5) 0.7803(3) 0.0770(15) Uani 1 1 d .
H13 H 0.2375 0.8606 0.7906 0.092 Uiso 1 1 calc R
C14 C 0.3388(4) 0.8597(4) 0.7511(3) 0.0807(15) Uani 1 1 d .
H14 H 0.3385 0.9244 0.7414 0.097 Uiso 1 1 calc R
C15 C 0.4000(3) 0.8027(4) 0.7358(3) 0.0711(14) Uani 1 1 d .
H15 H 0.4407 0.8296 0.7159 0.085 Uiso 1 1 calc R
C16 C 0.4020(2) 0.7073(3) 0.7491(2) 0.0494(11) Uani 1 1 d .
C17 C 0.1201(4) 0.6790(4) 0.5744(3) 0.0832(17) Uani 1 1 d .
C18 C 0.2107(3) 0.6961(4) 0.5993(3) 0.0803(16) Uani 1 1 d .
H18A H 0.2175 0.7545 0.6260 0.096 Uiso 1 1 calc R
H18B H 0.2327 0.6450 0.6307 0.096 Uiso 1 1 calc R
C19 C 0.0686(4) 0.7437(5) 0.5364(4) 0.107(2) Uani 1 1 d .
H19 H 0.0905 0.8014 0.5258 0.129 Uiso 1 1 calc R
C20 C 0.0845(5) 0.5955(5) 0.5905(4) 0.126(3) Uani 1 1 d .
H20 H 0.1172 0.5496 0.6168 0.151 Uiso 1 1 calc R
C21 C 0.1111(4) 1.0237(4) 0.3249(3) 0.0862(17) Uani 1 1 d .
H21 H 0.1566 1.0360 0.3058 0.103 Uiso 1 1 calc R
C22 C 0.1092(3) 1.0578(3) 0.3903(3) 0.0613(12) Uani 1 1 d .
C23 C 0.0426(3) 1.0352(4) 0.4176(3) 0.0979(19) Uani 1 1 d .
H23 H 0.0413 1.0553 0.4622 0.117 Uiso 1 1 calc R
C24 C 0.0458(5) 0.9711(4) 0.2874(4) 0.119(2) Uani 1 1 d .
H24 H 0.0471 0.9483 0.2435 0.143 Uiso 1 1 calc R
C25 C 0.1774(2) 1.1199(3) 0.4283(2) 0.0556(11) Uani 1 1 d .
H25A H 0.1775 1.1793 0.4034 0.067 Uiso 1 1 calc R
H25B H 0.1673 1.1344 0.4739 0.067 Uiso 1 1 calc R
C26 C 0.0000(6) 0.5791(7) 0.5678(5) 0.154(4) Uani 1 1 d .
H26 H -0.0227 0.5219 0.5783 0.185 Uiso 1 1 calc R
C27 C -0.0483(6) 0.6457(8) 0.5308(6) 0.154(4) Uani 1 1 d .
H27 H -0.1047 0.6354 0.5178 0.184 Uiso 1 1 calc R
C28 C -0.0159(5) 0.7275(6) 0.5123(4) 0.131(3) Uani 1 1 d .
H28 H -0.0488 0.7718 0.4844 0.157 Uiso 1 1 calc R
C29 C -0.0228(4) 0.9833(6) 0.3809(5) 0.131(3) Uani 1 1 d .
H29 H -0.0676 0.9694 0.4005 0.157 Uiso 1 1 calc R
C30 C -0.0213(5) 0.9535(5) 0.3173(5) 0.136(3) Uani 1 1 d .
H30 H -0.0662 0.9201 0.2923 0.163 Uiso 1 1 calc R
C31 C 0.0781(3) 1.2180(4) 0.2121(3) 0.0817(16) Uani 1 1 d .
H31 H 0.0912 1.2044 0.1696 0.098 Uiso 1 1 calc R
C32 C 0.5310(2) 0.6536(3) 0.6305(2) 0.0432(9) Uani 1 1 d .
C33 C 0.5208(3) 0.6441(3) 0.5540(2) 0.0503(11) Uani 1 1 d .
C34 C 0.5866(4) 0.6733(4) 0.5254(3) 0.0637(13) Uani 1 1 d .
C35 C 0.3086(3) 0.5627(5) 0.4974(4) 0.174(4) Uani 1 1 d D
H35A H 0.3134 0.5590 0.4494 0.209 Uiso 1 1 calc R
H35B H 0.2909 0.5007 0.5101 0.209 Uiso 1 1 calc R
C36 C 0.4696(3) 0.6451(3) 0.7332(2) 0.0639(13) Uani 1 1 d .
H36A H 0.5225 0.6694 0.7573 0.077 Uiso 1 1 calc R
H36B H 0.4635 0.5812 0.7498 0.077 Uiso 1 1 calc R
C37 C 0.5839(4) 0.6681(4) 0.4554(3) 0.0920(19) Uani 1 1 d .
H37 H 0.6283 0.6887 0.4374 0.110 Uiso 1 1 calc R
C38 C 0.4507(3) 0.6090(3) 0.5093(3) 0.0690(15) Uani 1 1 d .
C39 C 0.4487(4) 0.6037(4) 0.4380(3) 0.104(2) Uani 1 1 d .
H39 H 0.4022 0.5807 0.4079 0.124 Uiso 1 1 calc R
C40 C 0.5155(5) 0.6326(5) 0.4132(3) 0.112(3) Uani 1 1 d .
H40 H 0.5140 0.6278 0.3660 0.134 Uiso 1 1 calc R
C41 C -0.0289(4) 1.2261(4) 0.2794(3) 0.112(2) Uani 1 1 d .
H41A H 0.0160 1.2479 0.3149 0.168 Uiso 1 1 calc R
H41B H -0.0505 1.1681 0.2942 0.168 Uiso 1 1 calc R
H41C H -0.0713 1.2735 0.2711 0.168 Uiso 1 1 calc R
C42 C -0.0608(4) 1.1826(6) 0.1560(3) 0.147(3) Uani 1 1 d .
H42A H -0.0334 1.1646 0.1198 0.220 Uiso 1 1 calc R
H42B H -0.0965 1.2356 0.1410 0.220 Uiso 1 1 calc R
H42C H -0.0927 1.1300 0.1668 0.220 Uiso 1 1 calc R
N7 N -0.0001(2) 1.2091(3) 0.2172(2) 0.0728(12) Uani 1 1 d .
Eu1 Eu 0.274569(11) 1.275193(14) 0.268680(10) 0.03985(7) Uani 1 1 d .
N1 N 0.2063(2) 1.4262(3) 0.3413(2) 0.0557(9) Uani 1 1 d .
N2 N 0.2612(2) 1.3870(3) 0.1417(2) 0.0618(10) Uani 1 1 d .
N3 N 0.3171(3) 1.1088(3) 0.1960(2) 0.0682(11) Uani 1 1 d .
N4 N 0.2608(2) 0.7031(2) 0.54692(18) 0.0531(9) Uani 1 1 d .
N5 N 0.25806(19) 1.0745(2) 0.43589(17) 0.0522(9) Uani 1 1 d .
H5A H 0.2718 1.0338 0.4688 0.063 Uiso 1 1 calc R
N6 N 0.4680(2) 0.6419(3) 0.65915(18) 0.0608(10) Uani 1 1 d .
H6 H 0.4212 0.6313 0.6320 0.073 Uiso 1 1 calc R
O1 O 0.22797(17) 1.3484(2) 0.37091(15) 0.0610(8) Uani 1 1 d .
O2 O 0.22071(19) 1.4368(2) 0.28130(17) 0.0648(8) Uani 1 1 d .
O3 O 0.1728(2) 1.4882(2) 0.36817(18) 0.0867(11) Uani 1 1 d .
O4 O 0.32608(17) 1.3870(2) 0.18856(15) 0.0606(8) Uani 1 1 d .
O5 O 0.20662(19) 1.3270(3) 0.14905(15) 0.0700(9) Uani 1 1 d .
O6 O 0.2440(2) 1.1233(2) 0.20211(18) 0.0775(10) Uani 1 1 d .
O7 O 0.36861(19) 1.1742(2) 0.21746(15) 0.0633(8) Uani 1 1 d .
O8 O 0.3367(3) 1.0350(3) 0.1719(2) 0.1034(13) Uani 1 1 d .
O9 O 0.29878(16) 1.1563(2) 0.35196(14) 0.0544(7) Uani 1 1 d .
O10 O 0.60070(15) 0.6734(2) 0.66707(13) 0.0519(7) Uani 1 1 d .
O11 O 0.13311(18) 1.2423(2) 0.25894(17) 0.0633(9) Uani 1 1 d .
O12 O 0.2518(2) 1.4418(3) 0.09271(18) 0.0951(12) Uani 1 1 d .
O13 O 0.33537(16) 0.91225(19) 0.46879(15) 0.0560(8) Uani 1 1 d .
O14 O 0.3884(2) 0.5801(3) 0.5383(2) 0.0960(13) Uani 1 1 d .
H2 H 0.4444(19) 1.126(2) 0.3523(16) 0.036(10) Uiso 1 1 d .
H3 H 0.565(2) 1.041(2) 0.3595(17) 0.041(10) Uiso 1 1 d .
H4 H 0.579(2) 0.894(3) 0.4140(19) 0.058(13) Uiso 1 1 d .
H34 H 0.631(2) 0.695(2) 0.5527(18) 0.033(11) Uiso 1 1 d .

loop_
_atom_site_aniso_label
_atom_site_aniso_U_11
_atom_site_aniso_U_22
_atom_site_aniso_U_33
_atom_site_aniso_U_23
_atom_site_aniso_U_13
_atom_site_aniso_U_12
C1 0.037(2) 0.042(2) 0.038(2) 0.0017(17) 0.0056(17) 0.0040(17)
C2 0.046(3) 0.047(3) 0.047(2) 0.010(2) 0.0122(19) 0.004(2)
C3 0.043(3) 0.068(3) 0.055(3) 0.008(2) 0.020(2) 0.004(2)
C4 0.040(3) 0.063(3) 0.056(3) 0.000(2) 0.012(2) 0.011(2)
C5 0.047(3) 0.044(2) 0.049(3) 0.0071(19) 0.007(2) 0.010(2)
C6 0.040(2) 0.042(2) 0.047(2) -0.0012(18) 0.0107(18) 0.0035(19)
C7 0.042(2) 0.039(2) 0.042(2) -0.0030(18) 0.0061(18) 0.0019(18)
C8 0.051(3) 0.047(3) 0.076(3) 0.015(2) 0.013(2) 0.001(2)
C9 0.054(3) 0.063(3) 0.075(3) 0.016(2) 0.023(2) 0.004(2)
C10 0.052(3) 0.095(4) 0.163(6) -0.074(4) -0.010(3) 0.002(3)
C11 0.053(3) 0.066(3) 0.057(3) 0.010(2) 0.016(2) 0.001(2)
C12 0.067(4) 0.102(4) 0.069(3) 0.005(3) 0.030(3) -0.004(3)
C13 0.065(4) 0.093(4) 0.072(4) -0.012(3) 0.011(3) 0.017(3)
C14 0.094(4) 0.059(3) 0.085(4) -0.002(3) 0.009(3) 0.002(3)
C15 0.071(4) 0.072(4) 0.071(3) 0.005(3) 0.018(3) -0.010(3)
C16 0.038(2) 0.069(3) 0.039(2) 0.004(2) 0.0017(17) -0.003(2)
C17 0.094(5) 0.086(4) 0.084(4) -0.015(3) 0.049(4) -0.030(4)
C18 0.097(4) 0.084(4) 0.064(3) 0.006(3) 0.026(3) -0.029(3)
C19 0.087(5) 0.118(6) 0.131(6) -0.021(4) 0.056(4) -0.017(4)
C20 0.119(6) 0.114(6) 0.164(7) -0.013(5) 0.071(5) -0.049(5)
C21 0.087(4) 0.062(4) 0.106(5) -0.002(3) 0.012(4) -0.008(3)
C22 0.047(3) 0.054(3) 0.082(4) 0.015(3) 0.012(3) 0.002(2)
C23 0.069(4) 0.095(5) 0.134(5) 0.002(4) 0.032(4) -0.021(3)
C24 0.130(7) 0.086(5) 0.124(6) -0.015(4) -0.011(5) -0.024(5)
C25 0.039(3) 0.057(3) 0.072(3) 0.009(2) 0.014(2) 0.013(2)
C26 0.136(9) 0.129(8) 0.224(11) -0.051(7) 0.100(8) -0.069(6)
C27 0.105(8) 0.159(10) 0.223(12) -0.084(8) 0.093(8) -0.050(7)
C28 0.077(5) 0.151(7) 0.177(8) -0.039(6) 0.057(5) 0.001(5)
C29 0.078(5) 0.124(7) 0.191(9) -0.005(6) 0.027(6) -0.044(4)
C30 0.090(6) 0.082(5) 0.208(10) 0.012(6) -0.030(6) -0.026(4)
C31 0.061(4) 0.079(4) 0.108(5) 0.012(3) 0.024(3) 0.001(3)
C32 0.039(2) 0.038(2) 0.050(3) 0.0020(18) 0.002(2) 0.0055(18)
C33 0.057(3) 0.046(3) 0.041(2) -0.0009(19) -0.005(2) 0.023(2)
C34 0.079(4) 0.058(3) 0.051(3) 0.002(2) 0.007(3) 0.017(3)
C35 0.058(4) 0.181(7) 0.239(9) -0.157(7) -0.071(5) 0.041(4)
C36 0.043(3) 0.089(4) 0.059(3) 0.011(3) 0.008(2) 0.001(2)
C37 0.143(6) 0.082(4) 0.057(4) 0.006(3) 0.036(4) 0.039(4)
C38 0.071(4) 0.055(3) 0.066(3) -0.021(2) -0.021(3) 0.037(3)
C39 0.127(6) 0.081(4) 0.073(5) -0.032(3) -0.049(4) 0.056(4)
C40 0.175(8) 0.095(5) 0.054(4) -0.011(3) -0.002(5) 0.071(5)
C41 0.111(5) 0.134(6) 0.102(5) 0.021(4) 0.048(4) 0.033(4)
C42 0.102(6) 0.192(8) 0.136(6) -0.047(6) 0.003(5) -0.048(5)
N7 0.036(2) 0.074(3) 0.104(3) 0.004(2) 0.006(2) -0.011(2)
Eu1 0.03070(11) 0.04360(12) 0.04505(12) 0.00338(10) 0.00751(8) 0.00167(10)
N1 0.042(2) 0.053(2) 0.071(3) -0.016(2) 0.0077(19) 0.0005(18)
N2 0.056(3) 0.081(3) 0.050(2) 0.011(2) 0.014(2) 0.008(2)
N3 0.087(4) 0.061(3) 0.061(3) -0.007(2) 0.025(2) 0.007(3)
N4 0.059(2) 0.043(2) 0.058(2) -0.0050(17) 0.0142(18) -0.0071(17)
N5 0.040(2) 0.060(2) 0.060(2) 0.0167(18) 0.0173(17) 0.0129(17)
N6 0.032(2) 0.097(3) 0.051(2) -0.008(2) 0.0027(16) -0.0037(19)
O1 0.057(2) 0.067(2) 0.061(2) 0.0052(16) 0.0177(15) 0.0118(16)
O2 0.075(2) 0.0508(19) 0.071(2) 0.0040(16) 0.0202(18) 0.0053(16)
O3 0.089(3) 0.075(2) 0.097(3) -0.032(2) 0.021(2) 0.021(2)
O4 0.0397(18) 0.083(2) 0.0569(19) 0.0183(16) 0.0058(15) -0.0022(15)
O5 0.058(2) 0.094(3) 0.054(2) 0.0077(18) 0.0011(15) -0.0156(19)
O6 0.065(2) 0.067(2) 0.099(3) -0.0267(19) 0.013(2) -0.0061(18)
O7 0.061(2) 0.069(2) 0.066(2) -0.0086(17) 0.0269(16) 0.0015(18)
O8 0.137(4) 0.069(3) 0.116(3) -0.026(2) 0.053(3) 0.015(2)
O9 0.0483(18) 0.0522(18) 0.0643(19) 0.0187(15) 0.0157(14) 0.0106(14)
O10 0.0343(16) 0.076(2) 0.0434(16) 0.0006(14) 0.0032(12) -0.0073(14)
O11 0.0343(17) 0.074(2) 0.077(2) 0.0064(17) -0.0001(15) -0.0049(15)
O12 0.091(3) 0.128(3) 0.063(2) 0.044(2) 0.0105(19) 0.002(2)
O13 0.0478(18) 0.0469(17) 0.079(2) 0.0201(15) 0.0261(15) 0.0090(14)
O14 0.044(2) 0.120(3) 0.107(3) -0.058(2) -0.022(2) 0.012(2)

loop_
_atom_type_symbol
_atom_type_description
_atom_type_scat_dispersion_real
_atom_type_scat_dispersion_imag
_atom_type_scat_source
C C 0.0033 0.0016 'International Tables Vol C Tables 4.2.6.8 and 6.1.1.4'
H H 0.0000 0.0000 'International Tables Vol C Tables 4.2.6.8 and 6.1.1.4'
N N 0.0061 0.0033 'International Tables Vol C Tables 4.2.6.8 and 6.1.1.4'
O O 0.0106 0.0060 'International Tables Vol C Tables 4.2.6.8 and 6.1.1.4'
Eu Eu -0.1578 3.6682 'International Tables Vol C Tables 4.2.6.8 and 6.1.1.4'

loop_
_geom_angle_atom_site_label_1
_geom_angle_atom_site_label_2
_geom_angle_atom_site_label_3
_geom_angle
_geom_angle_site_symmetry_1
_geom_angle_site_symmetry_3
C2 C1 C6 118.1(3) . .
C2 C1 C7 117.2(4) . .
C6 C1 C7 124.6(3) . .
C3 C2 C1 121.3(4) . .
C3 C2 H2 119.5(19) . .
C1 C2 H2 119.0(19) . .
C2 C3 C4 119.8(4) . .
C2 C3 H3 119(2) . .
C4 C3 H3 121(2) . .
C5 C4 C3 120.3(4) . .
C5 C4 H4 121(2) . .
C3 C4 H4 119(2) . .
C4 C5 C6 120.4(4) . .
C4 C5 H5 119.8 . .
C6 C5 H5 119.8 . .
O13 C6 C5 122.4(4) . .
O13 C6 C1 117.6(3) . .
C5 C6 C1 120.0(3) . .
O9 C7 N5 120.3(4) . .
O9 C7 C1 120.6(3) . .
N5 C7 C1 119.1(4) . .
O13 C8 C9 107.2(3) . .
O13 C8 H8A 110.3 . .
C9 C8 H8A 110.3 . .
O13 C8 H8B 110.3 . .
C9 C8 H8B 110.3 . .
H8A C8 H8B 108.5 . .
N4 C9 C8 110.4(3) . .
N4 C9 H9A 109.6 . .
C8 C9 H9A 109.6 . .
N4 C9 H9B 109.6 . .
C8 C9 H9B 109.6 . .
H9A C9 H9B 108.1 . .
C35 C10 N4 124.2(5) . .
C35 C10 H10A 106.3 . .
N4 C10 H10A 106.3 . .
C35 C10 H10B 106.3 . .
N4 C10 H10B 106.3 . .
H10A C10 H10B 106.4 . .
C16 C11 C12 120.4(5) . .
C16 C11 H11 119.8 . .
C12 C11 H11 119.8 . .
C13 C12 C11 120.6(5) . .
C13 C12 H12 119.7 . .
C11 C12 H12 119.7 . .
C14 C13 C12 119.2(5) . .
C14 C13 H13 120.4 . .
C12 C13 H13 120.4 . .
C13 C14 C15 120.5(5) . .
C13 C14 H14 119.8 . .
C15 C14 H14 119.8 . .
C16 C15 C14 121.2(5) . .
C16 C15 H15 119.4 . .
C14 C15 H15 119.4 . .
C15 C16 C11 118.1(4) . .
C15 C16 C36 121.2(4) . .
C11 C16 C36 120.7(4) . .
C19 C17 C20 116.4(7) . .
C19 C17 C18 123.0(6) . .
C20 C17 C18 120.6(7) . .
N4 C18 C17 117.3(4) . .
N4 C18 H18A 108.0 . .
C17 C18 H18A 108.0 . .
N4 C18 H18B 108.0 . .
C17 C18 H18B 108.0 . .
H18A C18 H18B 107.2 . .
C17 C19 C28 123.1(7) . .
C17 C19 H19 118.5 . .
C28 C19 H19 118.5 . .
C17 C20 C26 121.1(8) . .
C17 C20 H20 119.5 . .
C26 C20 H20 119.5 . .
C22 C21 C24 120.9(6) . .
C22 C21 H21 119.6 . .
C24 C21 H21 119.6 . .
C23 C22 C21 117.7(5) . .
C23 C22 C25 121.8(5) . .
C21 C22 C25 120.5(4) . .
C22 C23 C29 122.0(7) . .
C22 C23 H23 119.0 . .
C29 C23 H23 119.0 . .
C30 C24 C21 118.4(7) . .
C30 C24 H24 120.8 . .
C21 C24 H24 120.8 . .
N5 C25 C22 112.1(3) . .
N5 C25 H25A 109.2 . .
C22 C25 H25A 109.2 . .
N5 C25 H25B 109.2 . .
C22 C25 H25B 109.2 . .
H25A C25 H25B 107.9 . .
C27 C26 C20 120.1(9) . .
C27 C26 H26 119.9 . .
C20 C26 H26 119.9 . .
C26 C27 C28 120.9(10) . .
C26 C27 H27 119.5 . .
C28 C27 H27 119.5 . .
C27 C28 C19 118.3(9) . .
C27 C28 H28 120.9 . .
C19 C28 H28 120.9 . .
C30 C29 C23 119.6(8) . .
C30 C29 H29 120.2 . .
C23 C29 H29 120.2 . .
C29 C30 C24 121.3(8) . .
C29 C30 H30 119.3 . .
C24 C30 H30 119.3 . .
O11 C31 N7 124.3(5) . .
O11 C31 H31 117.8 . .
N7 C31 H31 117.8 . .
O10 C32 N6 120.3(4) . .
O10 C32 C33 119.8(4) . .
N6 C32 C33 119.9(4) . .
C34 C33 C38 117.9(5) . .
C34 C33 C32 116.9(4) . .
C38 C33 C32 125.1(4) . .
C37 C34 C33 122.0(6) . .
C37 C34 H34 119(3) . .
C33 C34 H34 119(2) . .
C10 C35 O14 117.9(5) . .
C10 C35 H35A 107.8 . .
O14 C35 H35A 107.8 . .
C10 C35 H35B 107.8 . .
O14 C35 H35B 107.8 . .
H35A C35 H35B 107.2 . .
N6 C36 C16 111.7(3) . .
N6 C36 H36A 109.3 . .
C16 C36 H36A 109.3 . .
N6 C36 H36B 109.3 . .
C16 C36 H36B 109.3 . .
H36A C36 H36B 107.9 . .
C40 C37 C34 118.9(6) . .
C40 C37 H37 120.5 . .
C34 C37 H37 120.5 . .
O14 C38 C33 116.8(5) . .
O14 C38 C39 123.5(5) . .
C33 C38 C39 119.7(6) . .
C40 C39 C38 119.7(6) . .
C40 C39 H39 120.2 . .
C38 C39 H39 120.2 . .
C37 C40 C39 121.8(6) . .
C37 C40 H40 119.1 . .
C39 C40 H40 119.1 . .
N7 C41 H41A 109.5 . .
N7 C41 H41B 109.5 . .
H41A C41 H41B 109.5 . .
N7 C41 H41C 109.5 . .
H41A C41 H41C 109.5 . .
H41B C41 H41C 109.5 . .
N7 C42 H42A 109.5 . .
N7 C42 H42B 109.5 . .
H42A C42 H42B 109.5 . .
N7 C42 H42C 109.5 . .
H42A C42 H42C 109.5 . .
H42B C42 H42C 109.5 . .
C31 N7 C41 123.9(5) . .
C31 N7 C42 118.7(5) . .
C41 N7 C42 117.4(5) . .
O10 Eu1 O9 80.41(10) 3_676 .
O10 Eu1 O11 150.36(10) 3_676 .
O9 Eu1 O11 86.47(10) . .
O10 Eu1 O2 87.65(10) 3_676 .
O9 Eu1 O2 127.09(10) . .
O11 Eu1 O2 79.25(10) . .
O10 Eu1 O7 80.43(10) 3_676 .
O9 Eu1 O7 81.14(10) . .
O11 Eu1 O7 123.76(11) . .
O2 Eu1 O7 147.11(10) . .
O10 Eu1 O6 128.01(11) 3_676 .
O9 Eu1 O6 75.14(11) . .
O11 Eu1 O6 72.64(11) . .
O2 Eu1 O6 143.01(11) . .
O7 Eu1 O6 51.14(11) . .
O10 Eu1 O5 127.09(10) 3_676 .
O9 Eu1 O5 148.82(11) . .
O11 Eu1 O5 74.71(11) . .
O2 Eu1 O5 74.13(11) . .
O7 Eu1 O5 88.85(11) . .
O6 Eu1 O5 75.60(11) . .
O10 Eu1 O4 76.39(9) 3_676 .
O9 Eu1 O4 150.29(9) . .
O11 Eu1 O4 122.47(10) . .
O2 Eu1 O4 70.46(10) . .
O7 Eu1 O4 76.95(10) . .
O6 Eu1 O4 105.21(11) . .
O5 Eu1 O4 50.75(10) . .
O10 Eu1 O1 79.81(9) 3_676 .
O9 Eu1 O1 76.35(10) . .
O11 Eu1 O1 71.27(10) . .
O2 Eu1 O1 50.78(10) . .
O7 Eu1 O1 152.13(10) . .
O6 Eu1 O1 134.79(11) . .
O5 Eu1 O1 118.81(10) . .
O4 Eu1 O1 116.80(10) . .
O3 N1 O1 122.3(4) . .
O3 N1 O2 121.2(4) . .
O1 N1 O2 116.5(3) . .
O12 N2 O4 121.8(4) . .
O12 N2 O5 122.3(4) . .
O4 N2 O5 115.9(4) . .
O8 N3 O6 121.2(5) . .
O8 N3 O7 122.3(5) . .
O6 N3 O7 116.5(4) . .
C10 N4 C9 114.6(4) . .
C10 N4 C18 112.6(4) . .
C9 N4 C18 114.9(4) . .
C7 N5 C25 125.2(3) . .
C7 N5 H5A 117.4 . .
C25 N5 H5A 117.4 . .
C32 N6 C36 125.8(4) . .
C32 N6 H6 117.1 . .
C36 N6 H6 117.1 . .
N1 O1 Eu1 95.1(2) . .
N1 O2 Eu1 97.4(2) . .
N2 O4 Eu1 96.3(2) . .
N2 O5 Eu1 96.3(2) . .
N3 O6 Eu1 95.5(3) . .
N3 O7 Eu1 96.5(3) . .
C7 O9 Eu1 179.0(3) . .
C32 O10 Eu1 174.5(3) . 3_676
C31 O11 Eu1 134.3(4) . .
C6 O13 C8 118.8(3) . .
C38 O14 C35 121.3(5) . .

loop_
_geom_bond_atom_site_label_1
_geom_bond_atom_site_label_2
_geom_bond_distance
_geom_bond_site_symmetry_2
C1 C2 1.391(5) .
C1 C6 1.409(5) .
C1 C7 1.481(5) .
C2 C3 1.379(5) .
C2 H2 0.96(3) .
C3 C4 1.380(6) .
C3 H3 0.95(3) .
C4 C5 1.374(5) .
C4 H4 0.92(4) .
C5 C6 1.387(5) .
C5 H5 0.9300 .
C6 O13 1.365(4) .
C7 O9 1.253(4) .
C7 N5 1.326(4) .
C8 O13 1.429(4) .
C8 C9 1.516(5) .
C8 H8A 0.9700 .
C8 H8B 0.9700 .
C9 N4 1.448(5) .
C9 H9A 0.9700 .
C9 H9B 0.9700 .
C10 C35 1.301(6) .
C10 N4 1.427(5) .
C10 H10A 0.9700 .
C10 H10B 0.9700 .
C11 C16 1.379(5) .
C11 C12 1.385(6) .
C11 H11 0.9300 .
C12 C13 1.363(7) .
C12 H12 0.9300 .
C13 C14 1.359(6) .
C13 H13 0.9300 .
C14 C15 1.378(6) .
C14 H14 0.9300 .
C15 C16 1.368(6) .
C15 H15 0.9300 .
C16 C36 1.508(5) .
C17 C19 1.362(8) .
C17 C20 1.382(7) .
C17 C18 1.502(7) .
C18 N4 1.462(5) .
C18 H18A 0.9700 .
C18 H18B 0.9700 .
C19 C28 1.404(9) .
C19 H19 0.9300 .
C20 C26 1.400(10) .
C20 H20 0.9300 .
C21 C22 1.385(7) .
C21 C24 1.391(8) .
C21 H21 0.9300 .
C22 C23 1.366(6) .
C22 C25 1.501(6) .
C23 C29 1.382(8) .
C23 H23 0.9300 .
C24 C30 1.389(9) .
C24 H24 0.9300 .
C25 N5 1.464(4) .
C25 H25A 0.9700 .
C25 H25B 0.9700 .
C26 C27 1.346(12) .
C26 H26 0.9300 .
C27 C28 1.352(10) .
C27 H27 0.9300 .
C28 H28 0.9300 .
C29 C30 1.329(9) .
C29 H29 0.9300 .
C30 H30 0.9300 .
C31 O11 1.206(6) .
C31 N7 1.330(6) .
C31 H31 0.9300 .
C32 O10 1.261(4) .
C32 N6 1.301(5) .
C32 C33 1.490(5) .
C33 C34 1.393(6) .
C33 C38 1.396(6) .
C34 C37 1.375(6) .
C34 H34 0.87(3) .
C35 O14 1.422(5) .
C35 H35A 0.9700 .
C35 H35B 0.9700 .
C36 N6 1.457(5) .
C36 H36A 0.9700 .
C36 H36B 0.9700 .
C37 C40 1.357(9) .
C37 H37 0.9300 .
C38 O14 1.347(6) .
C38 C39 1.404(7) .
C39 C40 1.366(9) .
C39 H39 0.9300 .
C40 H40 0.9300 .
C41 N7 1.430(6) .
C41 H41A 0.9600 .
C41 H41B 0.9600 .
C41 H41C 0.9600 .
C42 N7 1.451(7) .
C42 H42A 0.9600 .
C42 H42B 0.9600 .
C42 H42C 0.9600 .
Eu1 O10 2.308(3) 3_676
Eu1 O9 2.321(3) .
Eu1 O11 2.363(3) .
Eu1 O2 2.475(3) .
Eu1 O7 2.479(3) .
Eu1 O6 2.504(3) .
Eu1 O5 2.505(3) .
Eu1 O4 2.506(3) .
Eu1 O1 2.529(3) .
N1 O3 1.215(4) .
N1 O1 1.257(4) .
N1 O2 1.266(4) .
N2 O12 1.221(4) .
N2 O4 1.265(4) .
N2 O5 1.269(4) .
N3 O8 1.215(4) .
N3 O6 1.263(5) .
N3 O7 1.267(5) .
N5 H5A 0.8600 .
N6 H6 0.8600 .
O10 Eu1 2.308(3) 3_676

loop_
_geom_torsion_atom_site_label_1
_geom_torsion_atom_site_label_2
_geom_torsion_atom_site_label_3
_geom_torsion_atom_site_label_4
_geom_torsion
_geom_torsion_site_symmetry_1
_geom_torsion_site_symmetry_4
C6 C1 C2 C3 -1.8(6) . .
C7 C1 C2 C3 -179.1(4) . .
C1 C2 C3 C4 1.4(7) . .
C2 C3 C4 C5 -0.6(7) . .
C3 C4 C5 C6 0.4(6) . .
C4 C5 C6 O13 179.2(4) . .
C4 C5 C6 C1 -0.8(6) . .
C2 C1 C6 O13 -178.5(3) . .
C7 C1 C6 O13 -1.4(6) . .
C2 C1 C6 C5 1.5(6) . .
C7 C1 C6 C5 178.6(3) . .
C2 C1 C7 O9 13.3(5) . .
C6 C1 C7 O9 -163.8(4) . .
C2 C1 C7 N5 -165.7(4) . .
C6 C1 C7 N5 17.2(6) . .
O13 C8 C9 N4 -177.5(4) . .
C16 C11 C12 C13 0.3(8) . .
C11 C12 C13 C14 -0.4(8) . .
C12 C13 C14 C15 0.1(8) . .
C13 C14 C15 C16 0.2(8) . .
C14 C15 C16 C11 -0.3(7) . .
C14 C15 C16 C36 -179.2(5) . .
C12 C11 C16 C15 0.0(6) . .
C12 C11 C16 C36 178.9(4) . .
C19 C17 C18 N4 -66.2(7) . .
C20 C17 C18 N4 114.9(6) . .
C20 C17 C19 C28 -1.8(10) . .
C18 C17 C19 C28 179.3(5) . .
C19 C17 C20 C26 0.7(10) . .
C18 C17 C20 C26 179.7(6) . .
C24 C21 C22 C23 2.4(8) . .
C24 C21 C22 C25 -175.9(5) . .
C21 C22 C23 C29 -2.6(9) . .
C25 C22 C23 C29 175.6(6) . .
C22 C21 C24 C30 -0.2(10) . .
C23 C22 C25 N5 125.7(5) . .
C21 C22 C25 N5 -56.0(6) . .
C17 C20 C26 C27 -1.3(13) . .
C20 C26 C27 C28 3.0(16) . .
C26 C27 C28 C19 -3.9(14) . .
C17 C19 C28 C27 3.4(11) . .
C22 C23 C29 C30 0.6(12) . .
C23 C29 C30 C24 1.8(13) . .
C21 C24 C30 C29 -2.0(12) . .
O10 C32 C33 C34 -10.3(5) . .
N6 C32 C33 C34 169.3(4) . .
O10 C32 C33 C38 170.0(4) . .
N6 C32 C33 C38 -10.4(6) . .
C38 C33 C34 C37 0.0(7) . .
C32 C33 C34 C37 -179.8(4) . .
N4 C10 C35 O14 -3.9(13) . .
C15 C16 C36 N6 -64.0(5) . .
C11 C16 C36 N6 117.1(4) . .
C33 C34 C37 C40 -0.7(8) . .
C34 C33 C38 O14 179.1(4) . .
C32 C33 C38 O14 -1.2(6) . .
C34 C33 C38 C39 0.2(6) . .
C32 C33 C38 C39 179.9(4) . .
O14 C38 C39 C40 -178.5(5) . .
C33 C38 C39 C40 0.3(8) . .
C34 C37 C40 C39 1.4(9) . .
C38 C39 C40 C37 -1.2(9) . .
O11 C31 N7 C41 -1.1(8) . .
O11 C31 N7 C42 177.7(6) . .
C35 C10 N4 C9 111.3(8) . .
C35 C10 N4 C18 -114.8(8) . .
C8 C9 N4 C10 -84.9(5) . .
C8 C9 N4 C18 142.3(4) . .
C17 C18 N4 C10 -53.5(6) . .
C17 C18 N4 C9 80.2(6) . .
O9 C7 N5 C25 7.3(6) . .
C1 C7 N5 C25 -173.7(4) . .
C22 C25 N5 C7 99.0(5) . .
O10 C32 N6 C36 -3.0(6) . .
C33 C32 N6 C36 177.3(4) . .
C16 C36 N6 C32 132.0(4) . .
O3 N1 O1 Eu1 175.1(4) . .
O2 N1 O1 Eu1 -4.4(4) . .
O10 Eu1 O1 N1 97.9(2) 3_676 .
O9 Eu1 O1 N1 -179.6(2) . .
O11 Eu1 O1 N1 -88.7(2) . .
O2 Eu1 O1 N1 2.6(2) . .
O7 Eu1 O1 N1 143.4(3) . .
O6 Eu1 O1 N1 -127.4(2) . .
O5 Eu1 O1 N1 -29.0(3) . .
O4 Eu1 O1 N1 29.0(3) . .
O3 N1 O2 Eu1 -175.0(3) . .
O1 N1 O2 Eu1 4.5(4) . .
O10 Eu1 O2 N1 -81.4(2) 3_676 .
O9 Eu1 O2 N1 -5.3(3) . .
O11 Eu1 O2 N1 71.9(2) . .
O7 Eu1 O2 N1 -149.7(2) . .
O6 Eu1 O2 N1 112.7(3) . .
O5 Eu1 O2 N1 148.9(2) . .
O4 Eu1 O2 N1 -157.8(2) . .
O1 Eu1 O2 N1 -2.6(2) . .
O12 N2 O4 Eu1 171.2(4) . .
O5 N2 O4 Eu1 -8.5(4) . .
O10 Eu1 O4 N2 -172.5(3) 3_676 .
O9 Eu1 O4 N2 147.9(2) . .
O11 Eu1 O4 N2 -17.6(3) . .
O2 Eu1 O4 N2 -80.1(3) . .
O7 Eu1 O4 N2 104.4(3) . .
O6 Eu1 O4 N2 61.3(3) . .
O5 Eu1 O4 N2 5.0(2) . .
O1 Eu1 O4 N2 -101.5(3) . .
O12 N2 O5 Eu1 -171.2(4) . .
O4 N2 O5 Eu1 8.5(4) . .
O10 Eu1 O5 N2 -1.9(3) 3_676 .
O9 Eu1 O5 N2 -149.7(2) . .
O11 Eu1 O5 N2 155.4(3) . .
O2 Eu1 O5 N2 72.5(3) . .
O7 Eu1 O5 N2 -79.0(3) . .
O6 Eu1 O5 N2 -129.0(3) . .
O4 Eu1 O5 N2 -5.0(2) . .
O1 Eu1 O5 N2 97.4(3) . .
O8 N3 O6 Eu1 172.5(4) . .
O7 N3 O6 Eu1 -6.1(4) . .
O10 Eu1 O6 N3 -22.2(3) 3_676 .
O9 Eu1 O6 N3 -87.0(3) . .
O11 Eu1 O6 N3 -177.9(3) . .
O2 Eu1 O6 N3 139.8(2) . .
O7 Eu1 O6 N3 3.6(2) . .
O5 Eu1 O6 N3 103.9(3) . .
O4 Eu1 O6 N3 62.3(3) . .
O1 Eu1 O6 N3 -139.5(2) . .
O8 N3 O7 Eu1 -172.4(4) . .
O6 N3 O7 Eu1 6.2(4) . .
O10 Eu1 O7 N3 156.1(3) 3_676 .
O9 Eu1 O7 N3 74.4(3) . .
O11 Eu1 O7 N3 -5.2(3) . .
O2 Eu1 O7 N3 -133.6(3) . .
O6 Eu1 O7 N3 -3.6(2) . .
O5 Eu1 O7 N3 -75.9(3) . .
O4 Eu1 O7 N3 -125.8(3) . .
O1 Eu1 O7 N3 110.7(3) . .
N5 C7 O9 Eu1 -109(14) . .
C1 C7 O9 Eu1 72(14) . .
O10 Eu1 O9 C7 -130(14) 3_676 .
O11 Eu1 O9 C7 77(14) . .
O2 Eu1 O9 C7 151(14) . .
O7 Eu1 O9 C7 -48(14) . .
O6 Eu1 O9 C7 4(14) . .
O5 Eu1 O9 C7 25(14) . .
O4 Eu1 O9 C7 -91(14) . .
O1 Eu1 O9 C7 148(14) . .
N6 C32 O10 Eu1 -97(3) . 3_676
C33 C32 O10 Eu1 83(3) . 3_676
N7 C31 O11 Eu1 -175.4(3) . .
O10 Eu1 O11 C31 175.0(4) 3_676 .
O9 Eu1 O11 C31 -121.5(5) . .
O2 Eu1 O11 C31 109.7(5) . .
O7 Eu1 O11 C31 -44.6(5) . .
O6 Eu1 O11 C31 -46.0(5) . .
O5 Eu1 O11 C31 33.4(5) . .
O4 Eu1 O11 C31 51.3(5) . .
O1 Eu1 O11 C31 161.7(5) . .
C5 C6 O13 C8 -5.0(6) . .
C1 C6 O13 C8 175.0(4) . .
C9 C8 O13 C6 -168.1(3) . .
C33 C38 O14 C35 166.2(4) . .
C39 C38 O14 C35 -14.9(7) . .
C10 C35 O14 C38 -107.6(8) . .
